data_2238167
loop_
_publ_author_name
'Wu, Chunli'
'Li, Jieming'
'Wei, Huijie'
'Hang, Ye'
'Jiang, Yueming'

_publ_section_title
;
 2-{4-[(1,3-Benzodioxol-5-yl)methyl]piperazin-1-yl}pyrimidine
;
_journal_coeditor_code GK2582
_journal_issue 7
_journal_name_full 'Acta Crystallographica Section E'
_journal_page_first o1140
_journal_paper_doi 10.1107/S1600536813016851
_journal_volume 69
_journal_year 2013
_chemical_formula_iupac 'C16 H18 N4 O2'
_chemical_formula_moiety 'C16 H18 N4 O2'
_chemical_formula_sum 'C16 H18 N4 O2'
_chemical_formula_weight 298.34
_chemical_melting_point_gt 370
_chemical_melting_point_lt 372
_chemical_name_common piribedil
_chemical_name_systematic
;
2-{4-[(1,3-Benzodioxol-5-yl)methyl]piperazin-1-yl}pyrimidine
;
_space_group_crystal_system orthorhombic
_space_group_IT_number 56
_space_group_name_Hall '-P 2ab 2ac'
_space_group_name_H-M_alt 'P c c n'
_symmetry_space_group_name_Hall '-P 2ab 2ac'
_symmetry_space_group_name_H-M 'P c c n'
_atom_sites_solution_hydrogens geom
_atom_sites_solution_primary direct
_atom_sites_solution_secondary difmap
_audit_creation_method
;
  Olex2 1.2
  (compiled Mar 21 2013 11:16:32, GUI svn.r4446)
;
_cell_angle_alpha 90.00
_cell_angle_beta 90.00
_cell_angle_gamma 90.00
_cell_formula_units_Z 8
_cell_length_a 21.3085(6)
_cell_length_b 18.6249(4)
_cell_length_c 7.48851(19)
_cell_measurement_reflns_used 2402
_cell_measurement_temperature 291(2)
_cell_measurement_theta_max 66.9654
_cell_measurement_theta_min 3.1486
_cell_volume 2971.96(13)
_computing_cell_refinement 'CrysAlis PRO (Agilent, 2012)'
_computing_data_collection 'CrysAlis PRO (Agilent, 2012)'
_computing_data_reduction 'CrysAlis PRO (Agilent, 2012)'
_computing_molecular_graphics 'OLEX2 (Dolomanov <i>et al.</i>, 2009)'
_computing_publication_material 'OLEX2 (Dolomanov <i>et al.</i>, 2009)'
_computing_structure_refinement 'SHELXL97 (Sheldrick, 2008)'
_computing_structure_solution 'SHELXS97 (Sheldrick, 2008)'
_diffrn_ambient_temperature 291.15
_diffrn_detector_area_resol_mean 16.2312
_diffrn_measured_fraction_theta_full 0.997
_diffrn_measured_fraction_theta_max 0.997
_diffrn_measurement_device_type 'Agilent Xcalibur (Eos, Gemini)'
_diffrn_measurement_method '\w scans'
_diffrn_radiation_monochromator graphite
_diffrn_radiation_type 'Cu K\a'
_diffrn_radiation_wavelength 1.5418
_diffrn_reflns_av_R_equivalents 0.0190
_diffrn_reflns_limit_h_max 24
_diffrn_reflns_limit_h_min -25
_diffrn_reflns_limit_k_max 19
_diffrn_reflns_limit_k_min -22
_diffrn_reflns_limit_l_max 8
_diffrn_reflns_limit_l_min -7
_diffrn_reflns_number 6334
_diffrn_reflns_theta_full 67.09
_diffrn_reflns_theta_max 67.09
_diffrn_reflns_theta_min 3.15
_exptl_absorpt_coefficient_mu 0.740
_exptl_absorpt_correction_T_max 1.00000
_exptl_absorpt_correction_T_min 0.90985
_exptl_absorpt_correction_type multi-scan
_exptl_absorpt_process_details
;
(CrysAlis PRO; Agilent, 2012)'
;
_exptl_crystal_colour colorless
_exptl_crystal_density_diffrn 1.334
_exptl_crystal_density_method 'not measured'
_exptl_crystal_description block
_exptl_crystal_F_000 1264
_exptl_crystal_size_max 0.25
_exptl_crystal_size_mid 0.2
_exptl_crystal_size_min 0.2
_refine_diff_density_max 0.134
_refine_diff_density_min -0.137
_refine_ls_extinction_coef 0.00143(18)
_refine_ls_extinction_expression Fc^*^=kFc[1+0.001xFc^2^\l^3^/sin(2\q)]^-1/4^
_refine_ls_extinction_method SHELXL
_refine_ls_goodness_of_fit_ref 1.029
_refine_ls_hydrogen_treatment constr
_refine_ls_matrix_type full
_refine_ls_number_parameters 200
_refine_ls_number_reflns 2635
_refine_ls_number_restraints 0
_refine_ls_restrained_S_all 1.029
_refine_ls_R_factor_all 0.0486
_refine_ls_R_factor_gt 0.0389
_refine_ls_shift/su_max 0.000
_refine_ls_shift/su_mean 0.000
_refine_ls_structure_factor_coef Fsqd
_refine_ls_weighting_details 'calc w=1/[\s^2^(Fo^2^)+(0.0574P)^2^+0.4246P] where P=(Fo^2^+2Fc^2^)/3'
_refine_ls_weighting_scheme calc
_refine_ls_wR_factor_gt 0.1049
_refine_ls_wR_factor_ref 0.1124
_reflns_number_gt 2186
_reflns_number_total 2635
_reflns_threshold_expression I>2sigma(I)
_cod_data_source_file gk2582.cif
_cod_data_source_block I
_cod_original_cell_volume 2971.95(12)
_cod_database_code 2238167

loop_
_space_group_symop_id
_space_group_symop_operation_xyz
1 'x, y, z'
2 '-x+1/2, -y+1/2, z'
3 'x+1/2, -y, -z+1/2'
4 '-x, y+1/2, -z+1/2'
5 '-x, -y, -z'
6 'x-1/2, y-1/2, -z'
7 '-x-1/2, y, z-1/2'
8 'x, -y-1/2, z-1/2'

loop_
_atom_site_type_symbol
_atom_site_label
_atom_site_fract_x
_atom_site_fract_y
_atom_site_fract_z
_atom_site_U_iso_or_equiv
_atom_site_adp_type
_atom_site_calc_flag
_atom_site_refinement_flags
_atom_site_occupancy
_atom_site_symmetry_multiplicity
O O1 0.65086(6) 0.79907(7) 0.4624(2) 0.0734(4) Uani d . 1 1
O O2 0.55046(6) 0.77275(6) 0.55466(19) 0.0663(4) Uani d . 1 1
N N1 0.59429(6) 0.33262(7) 1.31759(19) 0.0498(3) Uani d . 1 1
N N2 0.69678(6) 0.38529(7) 1.31927(17) 0.0476(3) Uani d . 1 1
N N3 0.62385(6) 0.41598(6) 1.10454(18) 0.0457(3) Uani d . 1 1
N N4 0.59232(6) 0.49704(6) 0.79397(17) 0.0440(3) Uani d . 1 1
C C1 0.61119(9) 0.29307(9) 1.4583(2) 0.0557(4) Uani d . 1 1
H H1 0.5819 0.2616 1.5070 0.067 Uiso calc R 1 1
C C2 0.66955(9) 0.29663(9) 1.5342(2) 0.0575(4) Uani d . 1 1
H H2 0.6805 0.2685 1.6318 0.069 Uiso calc R 1 1
C C3 0.71099(9) 0.34407(9) 1.4582(2) 0.0545(4) Uani d . 1 1
H H3 0.7511 0.3475 1.5066 0.065 Uiso calc R 1 1
C C4 0.63848(7) 0.37709(7) 1.2534(2) 0.0404(3) Uani d . 1 1
C C5 0.65864(8) 0.48112(8) 1.0596(2) 0.0508(4) Uani d . 1 1
H H5A 0.7019 0.4762 1.0982 0.061 Uiso calc R 1 1
H H5B 0.6404 0.5218 1.1219 0.061 Uiso calc R 1 1
C C6 0.65682(7) 0.49460(8) 0.8609(2) 0.0489(4) Uani d . 1 1
H H6A 0.6775 0.5398 0.8348 0.059 Uiso calc R 1 1
H H6B 0.6796 0.4568 0.7998 0.059 Uiso calc R 1 1
C C7 0.56029(8) 0.41465(9) 1.0326(2) 0.0503(4) Uani d . 1 1
H H7A 0.5350 0.4509 1.0914 0.060 Uiso calc R 1 1
H H7B 0.5414 0.3682 1.0552 0.060 Uiso calc R 1 1
C C8 0.56174(8) 0.42877(8) 0.8347(2) 0.0512(4) Uani d . 1 1
H H8A 0.5841 0.3902 0.7755 0.061 Uiso calc R 1 1
H H8B 0.5192 0.4295 0.7890 0.061 Uiso calc R 1 1
C C9 0.59173(9) 0.51044(9) 0.6002(2) 0.0545(4) Uani d . 1 1
H H9A 0.5501 0.5006 0.5541 0.065 Uiso calc R 1 1
H H9B 0.6208 0.4777 0.5426 0.065 Uiso calc R 1 1
C C10 0.56549(8) 0.64162(9) 0.5773(2) 0.0495(4) Uani d . 1 1
H H10 0.5247 0.6319 0.6144 0.059 Uiso calc R 1 1
C C11 0.60958(8) 0.58649(9) 0.5536(2) 0.0491(4) Uani d . 1 1
C C12 0.66915(9) 0.60274(11) 0.4929(3) 0.0619(5) Uani d . 1 1
H H12 0.6975 0.5655 0.4746 0.074 Uiso calc R 1 1
C C13 0.68819(9) 0.67322(11) 0.4582(3) 0.0691(5) Uani d . 1 1
H H13 0.7284 0.6837 0.4175 0.083 Uiso calc R 1 1
C C14 0.64478(8) 0.72593(10) 0.4871(2) 0.0567(4) Uani d . 1 1
C C15 0.58497(8) 0.71057(9) 0.5435(2) 0.0494(4) Uani d . 1 1
C C16 0.59495(9) 0.82922(10) 0.5360(3) 0.0644(5) Uani d . 1 1
H H16A 0.6037 0.8507 0.6513 0.077 Uiso calc R 1 1
H H16B 0.5786 0.8662 0.4574 0.077 Uiso calc R 1 1

loop_
_atom_site_aniso_label
_atom_site_aniso_U_11
_atom_site_aniso_U_22
_atom_site_aniso_U_33
_atom_site_aniso_U_12
_atom_site_aniso_U_13
_atom_site_aniso_U_23
O1 0.0539(8) 0.0690(8) 0.0972(11) -0.0100(7) -0.0008(7) 0.0219(8)
O2 0.0523(7) 0.0565(7) 0.0901(9) 0.0039(6) 0.0045(7) 0.0059(6)
N1 0.0442(7) 0.0486(7) 0.0564(8) -0.0013(6) 0.0050(6) 0.0033(6)
N2 0.0433(7) 0.0517(7) 0.0477(7) -0.0018(6) -0.0037(6) 0.0038(6)
N3 0.0380(7) 0.0450(6) 0.0542(7) -0.0030(5) -0.0059(6) 0.0058(6)
N4 0.0415(7) 0.0422(6) 0.0484(7) 0.0022(5) -0.0063(5) -0.0005(5)
C1 0.0596(11) 0.0488(8) 0.0588(10) -0.0012(8) 0.0133(8) 0.0074(8)
C2 0.0655(11) 0.0567(9) 0.0502(9) 0.0051(9) 0.0014(8) 0.0102(8)
C3 0.0535(10) 0.0591(9) 0.0510(9) 0.0018(8) -0.0078(8) 0.0040(8)
C4 0.0403(7) 0.0372(7) 0.0439(8) 0.0042(6) 0.0034(6) -0.0050(6)
C5 0.0496(9) 0.0459(8) 0.0569(9) -0.0080(7) -0.0131(7) 0.0060(7)
C6 0.0406(8) 0.0501(8) 0.0560(9) -0.0019(7) -0.0057(7) 0.0064(7)
C7 0.0366(8) 0.0486(8) 0.0656(10) -0.0008(7) -0.0031(7) 0.0062(8)
C8 0.0418(8) 0.0476(8) 0.0642(10) -0.0012(7) -0.0128(7) -0.0025(8)
C9 0.0568(10) 0.0563(9) 0.0505(9) 0.0028(8) -0.0106(8) -0.0043(8)
C10 0.0375(8) 0.0616(9) 0.0495(9) -0.0008(7) -0.0004(7) 0.0046(7)
C11 0.0461(9) 0.0599(9) 0.0412(8) 0.0034(7) -0.0069(6) 0.0020(7)
C12 0.0467(10) 0.0742(11) 0.0649(11) 0.0142(9) 0.0008(8) 0.0053(9)
C13 0.0371(9) 0.0875(13) 0.0827(13) 0.0006(9) 0.0073(9) 0.0176(11)
C14 0.0433(9) 0.0685(10) 0.0582(9) -0.0046(8) -0.0038(7) 0.0129(8)
C15 0.0411(8) 0.0580(9) 0.0490(8) 0.0055(7) -0.0030(7) 0.0055(7)
C16 0.0618(12) 0.0592(10) 0.0723(12) -0.0022(9) -0.0057(9) 0.0125(9)

loop_
_atom_type_symbol
_atom_type_description
_atom_type_scat_dispersion_real
_atom_type_scat_dispersion_imag
_atom_type_scat_source
C C 0.0181 0.0091 'International Tables Vol C Tables 4.2.6.8 and 6.1.1.4'
H H 0.0000 0.0000 'International Tables Vol C Tables 4.2.6.8 and 6.1.1.4'
N N 0.0311 0.0180 'International Tables Vol C Tables 4.2.6.8 and 6.1.1.4'
O O 0.0492 0.0322 'International Tables Vol C Tables 4.2.6.8 and 6.1.1.4'

loop_
_geom_angle_atom_site_label_1
_geom_angle_atom_site_label_2
_geom_angle_atom_site_label_3
_geom_angle
C14 O1 C16 104.96(14)
C15 O2 C16 105.09(14)
C1 N1 C4 115.70(15)
C3 N2 C4 115.61(14)
C4 N3 C5 120.85(13)
C4 N3 C7 120.32(13)
C7 N3 C5 113.60(12)
C6 N4 C9 110.51(13)
C8 N4 C6 108.67(11)
C8 N4 C9 110.47(13)
N1 C1 H1 118.5
N1 C1 C2 123.09(16)
C2 C1 H1 118.5
C1 C2 H2 121.8
C1 C2 C3 116.33(16)
C3 C2 H2 121.8
N2 C3 C2 123.37(17)
N2 C3 H3 118.3
C2 C3 H3 118.3
N1 C4 N2 125.88(14)
N1 C4 N3 117.34(14)
N2 C4 N3 116.75(13)
N3 C5 H5A 109.5
N3 C5 H5B 109.5
N3 C5 C6 110.62(13)
H5A C5 H5B 108.1
C6 C5 H5A 109.5
C6 C5 H5B 109.5
N4 C6 C5 111.51(13)
N4 C6 H6A 109.3
N4 C6 H6B 109.3
C5 C6 H6A 109.3
C5 C6 H6B 109.3
H6A C6 H6B 108.0
N3 C7 H7A 109.7
N3 C7 H7B 109.7
N3 C7 C8 109.99(14)
H7A C7 H7B 108.2
C8 C7 H7A 109.7
C8 C7 H7B 109.7
N4 C8 C7 111.53(13)
N4 C8 H8A 109.3
N4 C8 H8B 109.3
C7 C8 H8A 109.3
C7 C8 H8B 109.3
H8A C8 H8B 108.0
N4 C9 H9A 109.1
N4 C9 H9B 109.1
N4 C9 C11 112.68(13)
H9A C9 H9B 107.8
C11 C9 H9A 109.1
C11 C9 H9B 109.1
C11 C10 H10 121.3
C15 C10 H10 121.3
C15 C10 C11 117.31(15)
C10 C11 C9 119.30(15)
C12 C11 C9 120.90(16)
C12 C11 C10 119.77(16)
C11 C12 H12 118.9
C11 C12 C13 122.22(17)
C13 C12 H12 118.9
C12 C13 H13 121.7
C14 C13 C12 116.67(17)
C14 C13 H13 121.7
C13 C14 O1 128.63(17)
C13 C14 C15 121.84(17)
C15 C14 O1 109.50(16)
C10 C15 O2 127.97(15)
C14 C15 O2 109.87(15)
C14 C15 C10 122.15(16)
O1 C16 H16A 110.2
O1 C16 H16B 110.2
O2 C16 O1 107.65(15)
O2 C16 H16A 110.2
O2 C16 H16B 110.2
H16A C16 H16B 108.5

loop_
_geom_bond_atom_site_label_1
_geom_bond_atom_site_label_2
_geom_bond_distance
O1 C14 1.381(2)
O1 C16 1.428(2)
O2 C15 1.374(2)
O2 C16 1.423(2)
N1 C1 1.335(2)
N1 C4 1.343(2)
N2 C3 1.328(2)
N2 C4 1.345(2)
N3 C4 1.365(2)
N3 C5 1.4611(19)
N3 C7 1.458(2)
N4 C6 1.4636(19)
N4 C8 1.4610(19)
N4 C9 1.472(2)
C1 H1 0.9300
C1 C2 1.369(3)
C2 H2 0.9300
C2 C3 1.373(3)
C3 H3 0.9300
C5 H5A 0.9700
C5 H5B 0.9700
C5 C6 1.510(2)
C6 H6A 0.9700
C6 H6B 0.9700
C7 H7A 0.9700
C7 H7B 0.9700
C7 C8 1.505(2)
C8 H8A 0.9700
C8 H8B 0.9700
C9 H9A 0.9700
C9 H9B 0.9700
C9 C11 1.508(2)
C10 H10 0.9300
C10 C11 1.403(2)
C10 C15 1.373(2)
C11 C12 1.382(3)
C12 H12 0.9300
C12 C13 1.398(3)
C13 H13 0.9300
C13 C14 1.366(3)
C14 C15 1.373(2)
C16 H16A 0.9700
C16 H16B 0.9700

loop_
_geom_hbond_atom_site_label_D
_geom_hbond_atom_site_label_H
_geom_hbond_atom_site_label_A
_geom_hbond_site_symmetry_A
_geom_hbond_distance_DH
_geom_hbond_distance_HA
_geom_hbond_distance_DA
_geom_hbond_angle_DHA
C2 H2 Cg1 8_555 0.93 2.83 3.6771(17) 152
C9 H9B Cg1 1_554 0.97 2.92 3.8090(18) 152
C16 H16A Cg2 8_565 0.97 2.80 3.689(2) 153

loop_
_geom_torsion_atom_site_label_1
_geom_torsion_atom_site_label_2
_geom_torsion_atom_site_label_3
_geom_torsion_atom_site_label_4
_geom_torsion
O1 C14 C15 O2 0.8(2)
O1 C14 C15 C10 179.46(16)
N1 C1 C2 C3 0.3(3)
N3 C5 C6 N4 54.89(18)
N3 C7 C8 N4 -56.91(17)
N4 C9 C11 C10 -76.79(19)
N4 C9 C11 C12 101.32(19)
C1 N1 C4 N2 -0.8(2)
C1 N1 C4 N3 177.08(13)
C1 C2 C3 N2 0.3(3)
C3 N2 C4 N1 1.3(2)
C3 N2 C4 N3 -176.54(14)
C4 N1 C1 C2 -0.1(2)
C4 N2 C3 C2 -1.0(2)
C4 N3 C5 C6 153.35(14)
C4 N3 C7 C8 -152.42(14)
C5 N3 C4 N1 159.58(14)
C5 N3 C4 N2 -22.4(2)
C5 N3 C7 C8 52.93(18)
C6 N4 C8 C7 60.01(17)
C6 N4 C9 C11 -72.26(17)
C7 N3 C4 N1 6.8(2)
C7 N3 C4 N2 -175.17(13)
C7 N3 C5 C6 -52.15(18)
C8 N4 C6 C5 -58.80(17)
C8 N4 C9 C11 167.44(13)
C9 N4 C6 C5 179.83(13)
C9 N4 C8 C7 -178.59(14)
C9 C11 C12 C13 -176.31(18)
C10 C11 C12 C13 1.8(3)
C11 C10 C15 O2 178.97(16)
C11 C10 C15 C14 0.6(3)
C11 C12 C13 C14 0.0(3)
C12 C13 C14 O1 -179.37(19)
C12 C13 C14 C15 -1.4(3)
C13 C14 C15 O2 -177.46(18)
C13 C14 C15 C10 1.2(3)
C14 O1 C16 O2 -16.4(2)
C15 O2 C16 O1 16.9(2)
C15 C10 C11 C9 176.11(14)
C15 C10 C11 C12 -2.0(2)
C16 O1 C14 C13 -172.2(2)
C16 O1 C14 C15 9.7(2)
C16 O2 C15 C10 170.46(18)
C16 O2 C15 C14 -11.0(2)
